data_1512992
loop_
_publ_author_name
'Kamal Kumar Bisht'
'Amal Cherian Kathalikkattil'
'Suresh Eringathodi'

_publ_section_title
;
 Exploring supramolecular interactions between inorganic
 tetrachlorometallate and organic pyridinium dication: Synthesis,
 characterization and structural investigations
;
_journal_issue 0
_journal_name_full 'Journal of Molecular Structure'
_journal_page_first 102
_journal_page_last 110
_journal_paper_doi 10.1016/j.molstruc.2012.01.023
_journal_volume 1013
_journal_year 2012
_chemical_formula_sum 'C20 H22 Cl4 Cu N2 O2'
_chemical_formula_weight 527.74
_chemical_name_systematic
; 
 ? 
;
_space_group_IT_number 2
_symmetry_cell_setting triclinic
_symmetry_space_group_name_Hall '-P 1'
_symmetry_space_group_name_H-M 'P -1'
_atom_sites_solution_hydrogens geom
_atom_sites_solution_primary direct
_atom_sites_solution_secondary difmap
_audit_creation_method SHELXL-97
_cell_angle_alpha 99.131(3)
_cell_angle_beta 101.853(3)
_cell_angle_gamma 98.832(3)
_cell_formula_units_Z 2
_cell_length_a 8.0770(14)
_cell_length_b 8.6476(15)
_cell_length_c 17.209(3)
_cell_measurement_reflns_used 578
_cell_measurement_temperature 110(2)
_cell_measurement_theta_max 16.55
_cell_measurement_theta_min 2.43
_cell_volume 1139.7(3)
_computing_cell_refinement 'BRUKER SMART'
_computing_data_collection 'BRUKER SMART'
_computing_data_reduction 'BRUKER SAINT'
_computing_molecular_graphics ORTEP
_computing_structure_refinement 'SHELXL-97 (Sheldrick, 1997)'
_computing_structure_solution 'SHELXS-97 (Sheldrick, 1990)'
_diffrn_ambient_temperature 110(2)
_diffrn_measured_fraction_theta_full 0.992
_diffrn_measured_fraction_theta_max 0.992
_diffrn_measurement_device_type 'BRUKER SMART APEX CCD DIFFRACTOMETER'
_diffrn_measurement_method 'OMEGA-PHI SCAN'
_diffrn_radiation_monochromator graphite
_diffrn_radiation_source 'fine-focus sealed tube'
_diffrn_radiation_type MoK\a
_diffrn_radiation_wavelength 0.71073
_diffrn_reflns_av_R_equivalents 0.0379
_diffrn_reflns_av_sigmaI/netI 0.0632
_diffrn_reflns_limit_h_max 9
_diffrn_reflns_limit_h_min -9
_diffrn_reflns_limit_k_max 9
_diffrn_reflns_limit_k_min -9
_diffrn_reflns_limit_l_max 19
_diffrn_reflns_limit_l_min -19
_diffrn_reflns_number 7495
_diffrn_reflns_theta_full 24.00
_diffrn_reflns_theta_max 24.00
_diffrn_reflns_theta_min 1.23
_exptl_absorpt_coefficient_mu 1.446
_exptl_absorpt_correction_T_max 0.9312
_exptl_absorpt_correction_T_min 0.7511
_exptl_absorpt_correction_type multi-scan
_exptl_absorpt_process_details 'BRUKER SADABS'
_exptl_crystal_colour GREEN
_exptl_crystal_density_diffrn 1.538
_exptl_crystal_density_method 'not measured'
_exptl_crystal_description PLATES
_exptl_crystal_F_000 538
_exptl_crystal_size_max 0.21
_exptl_crystal_size_mid 0.15
_exptl_crystal_size_min 0.05
_refine_diff_density_max 0.854
_refine_diff_density_min -0.570
_refine_diff_density_rms 0.106
_refine_ls_extinction_method none
_refine_ls_goodness_of_fit_ref 1.188
_refine_ls_hydrogen_treatment constr
_refine_ls_matrix_type full
_refine_ls_number_parameters 264
_refine_ls_number_reflns 3557
_refine_ls_number_restraints 0
_refine_ls_restrained_S_all 1.188
_refine_ls_R_factor_all 0.1154
_refine_ls_R_factor_gt 0.0967
_refine_ls_shift/su_max 0.000
_refine_ls_shift/su_mean 0.000
_refine_ls_structure_factor_coef Fsqd
_refine_ls_weighting_details 'calc w=1/[\s^2^(Fo^2^)+(0.0808P)^2^+4.5715P] where P=(Fo^2^+2Fc^2^)/3'
_refine_ls_weighting_scheme calc
_refine_ls_wR_factor_gt 0.2111
_refine_ls_wR_factor_ref 0.2207
_reflns_number_gt 2893
_reflns_number_total 3557
_reflns_threshold_expression >2sigma(I)
_cod_data_source_file 2012-102.cif
_cod_data_source_block cucl4sq
_cod_depositor_comments
;
The following automatic conversions were performed:

'_symmetry_cell_setting' value 'TRICLINIC' changed to 'triclinic'
according to the built-in table from CIF Core dictionary named
'cif_core.dic' version 2.4.1 from
2010-06-29.

'_exptl_absorpt_correction_type' value 'MULTI-SCAN'
changed to 'multi-scan' according to the built-in table from CIF Core
dictionary named 'cif_core.dic' version 2.4.1 from
2010-06-29.

'_refine_ls_weighting_scheme' value 'CALC' changed to
'calc' according to the built-in table from CIF Core dictionary named
'cif_core.dic' version 2.4.1 from 2010-06-29.

Automatic conversion script
Id: cif_fix_values 1891 2012-01-12 08:04:46Z andrius 
;
_cod_original_sg_symbol_H-M P-1
_cod_database_code 1512992

loop_
_symmetry_equiv_pos_as_xyz
'x, y, z'
'-x, -y, -z'

loop_
_atom_site_label
_atom_site_type_symbol
_atom_site_fract_x
_atom_site_fract_y
_atom_site_fract_z
_atom_site_U_iso_or_equiv
_atom_site_adp_type
_atom_site_occupancy
_atom_site_calc_flag
_atom_site_refinement_flags
Cu1 Cu 0.57007(13) 0.58572(14) 0.25166(6) 0.0474(4) Uani 1 d .
Cl1 Cl 0.4251(4) 0.4783(5) 0.3331(2) 0.0987(11) Uani 1 d .
Cl2 Cl 0.4497(6) 0.8031(5) 0.24996(19) 0.1166(15) Uani 1 d .
Cl3 Cl 0.8416(3) 0.6983(3) 0.25550(15) 0.0611(7) Uani 1 d .
Cl4 Cl 0.5499(3) 0.3673(3) 0.15880(18) 0.0723(9) Uani 1 d .
N1 N 0.2856(9) 0.8689(8) 0.4930(4) 0.0426(17) Uani 1 d .
N2 N 0.9898(8) 0.1963(7) 0.1283(3) 0.0297(14) Uani 1 d .
O1 O 0.006(3) 1.106(3) 0.2988(7) 0.234(10) Uani 1 d .
H1 H -0.0589 1.0674 0.3249 0.350 Uiso 1 calc R
O2 O 0.5132(10) -0.0952(11) 0.0770(7) 0.108(3) Uani 1 d .
H2 H 0.4734 -0.0617 0.0366 0.163 Uiso 1 calc R
C1 C 0.2780(12) 0.9771(11) 0.5556(6) 0.055(2) Uani 1 d .
H1A H 0.3002 0.9548 0.6074 0.066 Uiso 1 calc R
C2 C 0.2372(14) 1.1224(12) 0.5441(6) 0.061(3) Uani 1 d .
H2A H 0.2387 1.2001 0.5885 0.074 Uiso 1 calc R
C3 C 0.1949(12) 1.1517(11) 0.4678(5) 0.051(2) Uani 1 d .
H3 H 0.1619 1.2474 0.4596 0.061 Uiso 1 calc R
C4 C 0.2014(11) 1.0380(11) 0.4024(5) 0.045(2) Uani 1 d .
C5 C 0.2468(11) 0.8955(10) 0.4171(5) 0.044(2) Uani 1 d .
H5 H 0.2505 0.8173 0.3739 0.053 Uiso 1 calc R
C6 C 0.3205(11) 0.7080(11) 0.5046(7) 0.056(3) Uani 1 d .
H6A H 0.4021 0.7184 0.5559 0.067 Uiso 1 calc R
H6B H 0.3712 0.6633 0.4618 0.067 Uiso 1 calc R
C7 C 0.1558(11) 0.5977(9) 0.5032(6) 0.045(2) Uani 1 d .
C8 C 0.0427(13) 0.5304(11) 0.4293(7) 0.061(3) Uani 1 d .
H8 H 0.0711 0.5497 0.3815 0.073 Uiso 1 calc R
C9 C -0.1114(13) 0.4352(11) 0.4266(6) 0.054(2) Uani 1 d .
H9 H -0.1876 0.3918 0.3768 0.065 Uiso 1 calc R
C10 C 0.1534(18) 1.0613(14) 0.3169(7) 0.085(4) Uani 1 d .
H10A H 0.2424 1.1412 0.3083 0.102 Uiso 1 calc R
H10B H 0.1491 0.9620 0.2806 0.102 Uiso 1 calc R
C11 C 1.1327(10) 0.1360(9) 0.1274(5) 0.0379(19) Uani 1 d .
H11 H 1.2396 0.2041 0.1402 0.046 Uiso 1 calc R
C12 C 1.1221(10) -0.0234(10) 0.1079(5) 0.041(2) Uani 1 d .
H12 H 1.2215 -0.0650 0.1078 0.049 Uiso 1 calc R
C13 C 0.9643(12) -0.1236(10) 0.0883(5) 0.042(2) Uani 1 d .
H13 H 0.9567 -0.2334 0.0751 0.050 Uiso 1 calc R
C14 C 0.8179(10) -0.0619(8) 0.0883(4) 0.0303(17) Uani 1 d .
C15 C 0.8341(9) 0.1007(8) 0.1088(4) 0.0290(17) Uani 1 d .
H15 H 0.7362 0.1448 0.1093 0.035 Uiso 1 calc R
C16 C 1.0024(11) 0.3740(8) 0.1468(5) 0.0378(19) Uani 1 d .
H16A H 1.1083 0.4228 0.1870 0.045 Uiso 1 calc R
H16B H 0.9064 0.3985 0.1691 0.045 Uiso 1 calc R
C17 C 1.0003(9) 0.4419(8) 0.0713(5) 0.0300(17) Uani 1 d .
C18 C 1.1525(9) 0.5132(8) 0.0548(5) 0.0348(19) Uani 1 d .
H18 H 1.2566 0.5221 0.0919 0.042 Uiso 1 calc R
C19 C 0.8481(10) 0.4291(9) 0.0155(5) 0.039(2) Uani 1 d .
H19 H 0.7450 0.3813 0.0252 0.047 Uiso 1 calc R
C20 C 0.6412(12) -0.1693(11) 0.0638(6) 0.054(2) Uani 1 d .
H20A H 0.6174 -0.2160 0.0066 0.065 Uiso 1 calc R
H20B H 0.6430 -0.2557 0.0934 0.065 Uiso 1 calc R

loop_
_atom_site_aniso_label
_atom_site_aniso_U_11
_atom_site_aniso_U_22
_atom_site_aniso_U_33
_atom_site_aniso_U_23
_atom_site_aniso_U_13
_atom_site_aniso_U_12
Cu1 0.0396(6) 0.0611(8) 0.0398(6) -0.0025(5) 0.0072(5) 0.0206(5)
Cl1 0.073(2) 0.139(3) 0.091(2) 0.022(2) 0.0463(18) 0.0058(19)
Cl2 0.163(4) 0.148(3) 0.068(2) 0.016(2) 0.027(2) 0.125(3)
Cl3 0.0616(16) 0.0545(15) 0.0614(16) 0.0083(12) 0.0141(12) -0.0025(12)
Cl4 0.0373(13) 0.0710(18) 0.090(2) -0.0335(15) 0.0147(12) 0.0053(12)
N1 0.039(4) 0.045(4) 0.047(4) 0.016(4) 0.015(3) 0.003(3)
N2 0.033(4) 0.027(3) 0.030(3) 0.007(3) 0.006(3) 0.006(3)
O1 0.33(2) 0.38(2) 0.064(7) 0.070(10) 0.040(9) 0.29(2)
O2 0.041(5) 0.078(6) 0.190(10) -0.008(6) 0.028(6) 0.000(4)
C1 0.065(6) 0.055(6) 0.035(5) 0.009(5) 0.000(4) 0.000(5)
C2 0.082(7) 0.045(6) 0.050(6) -0.005(5) 0.015(5) 0.004(5)
C3 0.062(6) 0.041(5) 0.048(6) 0.011(4) 0.007(5) 0.008(4)
C4 0.042(5) 0.049(6) 0.036(5) 0.007(4) 0.004(4) -0.005(4)
C5 0.056(6) 0.035(5) 0.044(5) 0.003(4) 0.025(4) 0.004(4)
C6 0.040(5) 0.050(6) 0.090(8) 0.032(5) 0.022(5) 0.016(4)
C7 0.039(5) 0.030(5) 0.076(7) 0.022(5) 0.016(5) 0.019(4)
C8 0.059(6) 0.053(6) 0.083(8) 0.033(6) 0.030(6) 0.012(5)
C9 0.066(6) 0.039(5) 0.062(6) 0.023(5) 0.012(5) 0.015(5)
C10 0.124(11) 0.057(7) 0.074(8) 0.036(6) 0.013(7) 0.011(7)
C11 0.038(5) 0.038(5) 0.049(5) 0.024(4) 0.018(4) 0.015(4)
C12 0.037(5) 0.040(5) 0.052(5) 0.015(4) 0.011(4) 0.020(4)
C13 0.064(6) 0.027(4) 0.038(5) 0.009(4) 0.013(4) 0.016(4)
C14 0.042(5) 0.023(4) 0.029(4) 0.012(3) 0.014(3) 0.004(3)
C15 0.031(4) 0.025(4) 0.034(4) 0.010(3) 0.007(3) 0.011(3)
C16 0.048(5) 0.020(4) 0.046(5) 0.005(4) 0.010(4) 0.007(3)
C17 0.035(4) 0.010(3) 0.042(4) 0.001(3) 0.005(3) 0.002(3)
C18 0.023(4) 0.023(4) 0.049(5) 0.000(4) -0.005(3) 0.002(3)
C19 0.037(5) 0.031(4) 0.059(6) 0.024(4) 0.021(4) 0.010(4)
C20 0.050(6) 0.047(6) 0.059(6) 0.016(5) 0.004(5) -0.002(4)

loop_
_atom_type_symbol
_atom_type_description
_atom_type_scat_dispersion_real
_atom_type_scat_dispersion_imag
_atom_type_scat_source
C C 0.0033 0.0016 'International Tables Vol C Tables 4.2.6.8 and 6.1.1.4'
H H 0.0000 0.0000 'International Tables Vol C Tables 4.2.6.8 and 6.1.1.4'
N N 0.0061 0.0033 'International Tables Vol C Tables 4.2.6.8 and 6.1.1.4'
O O 0.0106 0.0060 'International Tables Vol C Tables 4.2.6.8 and 6.1.1.4'
Cl Cl 0.1484 0.1585 'International Tables Vol C Tables 4.2.6.8 and 6.1.1.4'
Cu Cu 0.3201 1.2651 'International Tables Vol C Tables 4.2.6.8 and 6.1.1.4'

loop_
_geom_angle_atom_site_label_1
_geom_angle_atom_site_label_2
_geom_angle_atom_site_label_3
_geom_angle
_geom_angle_site_symmetry_1
_geom_angle_site_symmetry_3
Cl1 Cu1 Cl4 99.38(13) . .
Cl1 Cu1 Cl3 138.11(13) . .
Cl4 Cu1 Cl3 97.48(10) . .
Cl1 Cu1 Cl2 96.88(15) . .
Cl4 Cu1 Cl2 133.17(13) . .
Cl3 Cu1 Cl2 98.93(15) . .
C1 N1 C5 120.9(8) . .
C1 N1 C6 120.6(8) . .
C5 N1 C6 118.2(8) . .
C15 N2 C11 121.0(6) . .
C15 N2 C16 119.2(6) . .
C11 N2 C16 119.7(6) . .
C10 O1 H1 109.5 . .
C20 O2 H2 109.5 . .
N1 C1 C2 120.4(8) . .
N1 C1 H1A 119.8 . .
C2 C1 H1A 119.8 . .
C3 C2 C1 119.9(9) . .
C3 C2 H2A 120.1 . .
C1 C2 H2A 120.1 . .
C2 C3 C4 119.6(9) . .
C2 C3 H3 120.2 . .
C4 C3 H3 120.2 . .
C5 C4 C3 118.4(8) . .
C5 C4 C10 119.2(9) . .
C3 C4 C10 122.3(9) . .
N1 C5 C4 120.7(8) . .
N1 C5 H5 119.7 . .
C4 C5 H5 119.7 . .
N1 C6 C7 110.4(7) . .
N1 C6 H6A 109.6 . .
C7 C6 H6A 109.6 . .
N1 C6 H6B 109.6 . .
C7 C6 H6B 109.6 . .
H6A C6 H6B 108.1 . .
C8 C7 C9 118.9(8) . 2_566
C8 C7 C6 118.7(9) . .
C9 C7 C6 122.4(9) 2_566 .
C9 C8 C7 119.8(9) . .
C9 C8 H8 120.1 . .
C7 C8 H8 120.1 . .
C8 C9 C7 121.3(9) . 2_566
C8 C9 H9 119.4 . .
C7 C9 H9 119.4 2_566 .
O1 C10 C4 113.4(11) . .
O1 C10 H10A 108.9 . .
C4 C10 H10A 108.9 . .
O1 C10 H10B 108.9 . .
C4 C10 H10B 108.9 . .
H10A C10 H10B 107.7 . .
N2 C11 C12 120.2(7) . .
N2 C11 H11 119.9 . .
C12 C11 H11 119.9 . .
C11 C12 C13 119.9(7) . .
C11 C12 H12 120.1 . .
C13 C12 H12 120.1 . .
C14 C13 C12 120.0(7) . .
C14 C13 H13 120.0 . .
C12 C13 H13 120.0 . .
C13 C14 C15 118.4(7) . .
C13 C14 C20 121.2(7) . .
C15 C14 C20 120.4(7) . .
N2 C15 C14 120.6(7) . .
N2 C15 H15 119.7 . .
C14 C15 H15 119.7 . .
N2 C16 C17 110.6(6) . .
N2 C16 H16A 109.5 . .
C17 C16 H16A 109.5 . .
N2 C16 H16B 109.5 . .
C17 C16 H16B 109.5 . .
H16A C16 H16B 108.1 . .
C19 C17 C18 118.4(7) . .
C19 C17 C16 120.5(7) . .
C18 C17 C16 121.0(7) . .
C19 C18 C17 121.3(7) 2_765 .
C19 C18 H18 119.4 2_765 .
C17 C18 H18 119.4 . .
C17 C19 C18 120.3(7) . 2_765
C17 C19 H19 119.9 . .
C18 C19 H19 119.9 2_765 .
O2 C20 C14 114.2(8) . .
O2 C20 H20A 108.7 . .
C14 C20 H20A 108.7 . .
O2 C20 H20B 108.7 . .
C14 C20 H20B 108.7 . .
H20A C20 H20B 107.6 . .

loop_
_geom_bond_atom_site_label_1
_geom_bond_atom_site_label_2
_geom_bond_distance
_geom_bond_site_symmetry_2
Cu1 Cl1 2.226(3) .
Cu1 Cl4 2.234(3) .
Cu1 Cl3 2.242(3) .
Cu1 Cl2 2.247(3) .
N1 C1 1.327(11) .
N1 C5 1.345(11) .
N1 C6 1.497(11) .
N2 C15 1.341(9) .
N2 C11 1.339(9) .
N2 C16 1.502(9) .
O1 C10 1.303(16) .
O1 H1 0.8200 .
O2 C20 1.336(11) .
O2 H2 0.8200 .
C1 C2 1.380(13) .
C1 H1A 0.9300 .
C2 C3 1.362(13) .
C2 H2A 0.9300 .
C3 C4 1.388(12) .
C3 H3 0.9300 .
C4 C5 1.384(12) .
C4 C10 1.496(13) .
C5 H5 0.9300 .
C6 C7 1.507(12) .
C6 H6A 0.9700 .
C6 H6B 0.9700 .
C7 C8 1.385(14) .
C7 C9 1.388(12) 2_566
C8 C9 1.370(13) .
C8 H8 0.9300 .
C9 C7 1.388(12) 2_566
C9 H9 0.9300 .
C10 H10A 0.9700 .
C10 H10B 0.9700 .
C11 C12 1.351(11) .
C11 H11 0.9300 .
C12 C13 1.371(12) .
C12 H12 0.9300 .
C13 C14 1.370(11) .
C13 H13 0.9300 .
C14 C15 1.373(10) .
C14 C20 1.516(11) .
C15 H15 0.9300 .
C16 C17 1.507(11) .
C16 H16A 0.9700 .
C16 H16B 0.9700 .
C17 C19 1.373(11) .
C17 C18 1.392(10) .
C18 C19 1.380(11) 2_765
C18 H18 0.9300 .
C19 C18 1.380(11) 2_765
C19 H19 0.9300 .
C20 H20A 0.9700 .
C20 H20B 0.9700 .
